data_7210364
loop_
_publ_author_name
'Wang, Xiu-Li'
'Sui, Fang-Fang'
'Lin, Hong-Yan'
'Xu, Chuang'
'Liu, Guo-Cheng'
'Zhang, Ju-Wen'
'Tian, Ai-Xiang'

_publ_section_title
;
 Role of aromatic dicarboxylates in the structural diversity of cobalt(ii)
 and copper(ii) coordination polymers containing a flexible
 N,N&#x2032;-di(3-pyridyl)octanediamide ligand
;
_journal_issue 36
_journal_name_full CrystEngComm
_journal_page_first 7274
_journal_paper_doi 10.1039/c3ce40825f
_journal_volume 15
_journal_year 2013
_chemical_formula_moiety 'C26 H26 Cu N4 O6'
_chemical_formula_sum 'C26 H26 Cu N4 O6'
_chemical_formula_weight 554.05
_chemical_name_systematic
; 
 ? 
;
_space_group_IT_number 15
_symmetry_cell_setting monoclinic
_symmetry_space_group_name_Hall '-C 2yc'
_symmetry_space_group_name_H-M 'C 1 2/c 1'
_atom_sites_solution_hydrogens geom
_atom_sites_solution_primary direct
_atom_sites_solution_secondary difmap
_audit_creation_method SHELXL-97
_cell_angle_alpha 90.00
_cell_angle_beta 96.337(2)
_cell_angle_gamma 90.00
_cell_formula_units_Z 4
_cell_length_a 6.9130(6)
_cell_length_b 25.018(2)
_cell_length_c 14.4591(13)
_cell_measurement_temperature 296(2)
_cell_measurement_theta_max 25
_cell_measurement_theta_min 2.13
_cell_volume 2485.4(4)
_computing_cell_refinement 'Bruker SAINT'
_computing_data_collection 'Bruker APEX2'
_computing_data_reduction 'Bruker SAINT'
_computing_molecular_graphics 'Bruker SHELXTL'
_computing_publication_material 'Bruker SHELXTL'
_computing_structure_refinement 'SHELXL-97 (Sheldrick, 2008)'
_computing_structure_solution 'SHELXS-97 (Sheldrick, 2008)'
_diffrn_ambient_temperature 296(2)
_diffrn_measured_fraction_theta_full 0.992
_diffrn_measured_fraction_theta_max 0.992
_diffrn_measurement_device_type 'Bruker APEX-II CCD'
_diffrn_measurement_method '\f and \w scans'
_diffrn_radiation_monochromator graphite
_diffrn_radiation_source 'fine-focus sealed tube'
_diffrn_radiation_type MoK\a
_diffrn_radiation_wavelength 0.71073
_diffrn_reflns_av_R_equivalents 0.0237
_diffrn_reflns_av_sigmaI/netI 0.0290
_diffrn_reflns_limit_h_max 8
_diffrn_reflns_limit_h_min -8
_diffrn_reflns_limit_k_max 26
_diffrn_reflns_limit_k_min -31
_diffrn_reflns_limit_l_max 18
_diffrn_reflns_limit_l_min -16
_diffrn_reflns_number 7251
_diffrn_reflns_theta_full 26.37
_diffrn_reflns_theta_max 26.37
_diffrn_reflns_theta_min 2.16
_exptl_absorpt_coefficient_mu 0.928
_exptl_absorpt_correction_T_max 0.815
_exptl_absorpt_correction_T_min 0.749
_exptl_absorpt_correction_type multi-scan
_exptl_absorpt_process_details ' SADABS, Sheldrick, 1996'
_exptl_crystal_colour blue
_exptl_crystal_density_diffrn 1.481
_exptl_crystal_density_method 'not measured'
_exptl_crystal_description block
_exptl_crystal_F_000 1148
_exptl_crystal_size_max 0.35
_exptl_crystal_size_mid 0.26
_exptl_crystal_size_min 0.22
_refine_diff_density_max 0.625
_refine_diff_density_min -0.266
_refine_diff_density_rms 0.053
_refine_ls_extinction_method none
_refine_ls_goodness_of_fit_ref 0.997
_refine_ls_hydrogen_treatment constr
_refine_ls_matrix_type full
_refine_ls_number_parameters 169
_refine_ls_number_reflns 2531
_refine_ls_number_restraints 2
_refine_ls_restrained_S_all 1.009
_refine_ls_R_factor_all 0.0476
_refine_ls_R_factor_gt 0.0367
_refine_ls_shift/su_max 0.000
_refine_ls_shift/su_mean 0.000
_refine_ls_structure_factor_coef Fsqd
_refine_ls_weighting_details 'calc w=1/[\s^2^(Fo^2^)+(0.0475P)^2^+2.9324P] where P=(Fo^2^+2Fc^2^)/3'
_refine_ls_weighting_scheme calc
_refine_ls_wR_factor_gt 0.0886
_refine_ls_wR_factor_ref 0.0946
_reflns_number_gt 2131
_reflns_number_total 2550
_reflns_threshold_expression >2sigma(I)
_cod_data_source_file c3ce40825f.txt
_cod_data_source_block compound4
_cod_depositor_comments
;
The following automatic conversions were performed:

'_symmetry_cell_setting' value 'Monoclinic' changed to 'monoclinic'
according to /home/saulius/struct/CIF-dictionaries/cif_core.dic
dictionary named 'cif_core.dic' version 2.4.2 from 2011-04-26.

Automatic conversion script
Id: cif_fix_values 1891 2012-01-12 08:04:46Z andrius 
;
_cod_original_sg_symbol_H-M 'C 2/c'
_cod_database_code 7210364

loop_
_symmetry_equiv_pos_as_xyz
'x, y, z'
'-x, y, -z+1/2'
'x+1/2, y+1/2, z'
'-x+1/2, y+1/2, -z+1/2'
'-x, -y, -z'
'x, -y, z-1/2'
'-x+1/2, -y+1/2, -z'
'x+1/2, -y+1/2, z-1/2'

loop_
_atom_site_label
_atom_site_type_symbol
_atom_site_fract_x
_atom_site_fract_y
_atom_site_fract_z
_atom_site_U_iso_or_equiv
_atom_site_adp_type
_atom_site_occupancy
_atom_site_symmetry_multiplicity
_atom_site_calc_flag
_atom_site_refinement_flags
_atom_site_disorder_assembly
_atom_site_disorder_group
C1 C -0.2626(4) 0.49674(11) 0.3682(2) 0.0473(6) Uani 1 1 d . . .
H1 H -0.3588 0.5197 0.3415 0.057 Uiso 1 1 calc R . .
C2 C -0.3021(5) 0.46346(12) 0.4393(2) 0.0585(8) Uani 1 1 d . . .
H2 H -0.4240 0.4644 0.4608 0.070 Uiso 1 1 calc R . .
C3 C -0.1626(5) 0.42884(12) 0.4788(2) 0.0566(8) Uani 1 1 d . . .
H3 H -0.1883 0.4069 0.5278 0.068 Uiso 1 1 calc R . .
C4 C 0.0173(4) 0.42695(10) 0.44464(17) 0.0448(6) Uani 1 1 d . A .
C5 C 0.0492(4) 0.46204(10) 0.37317(17) 0.0401(6) Uani 1 1 d . . .
H5 H 0.1693 0.4614 0.3498 0.048 Uiso 1 1 calc R . .
C6 C 0.2979(5) 0.36762(11) 0.4366(2) 0.0527(7) Uani 1 1 d . A .
C7 C 0.4293(6) 0.32923(13) 0.4944(2) 0.0720(10) Uani 1 1 d U . .
H7AA H 0.5123 0.3501 0.5393 0.086 Uiso 0.502(5) 1 calc PR A 1
H7AB H 0.3479 0.3071 0.5292 0.086 Uiso 0.502(5) 1 calc PR A 1
H7BC H 0.3550 0.2985 0.5112 0.086 Uiso 0.498(5) 1 calc PR A 2
H7BD H 0.4849 0.3466 0.5511 0.086 Uiso 0.498(5) 1 calc PR A 2
C8 C 0.5419(13) 0.2973(3) 0.4518(6) 0.0654(10) Uani 0.502(5) 1 d PU A 1
H8A H 0.6202 0.3183 0.4136 0.078 Uiso 0.502(5) 1 calc PR A 1
H8B H 0.4621 0.2731 0.4115 0.078 Uiso 0.502(5) 1 calc PR A 1
C8' C 0.6106(13) 0.3090(3) 0.4311(7) 0.0654(10) Uani 0.498(5) 1 d PU A 2
H8'A H 0.5540 0.2866 0.3804 0.078 Uiso 0.498(5) 1 calc PR A 2
H8'B H 0.6645 0.3403 0.4037 0.078 Uiso 0.498(5) 1 calc PR A 2
C9 C 0.6742(11) 0.2653(3) 0.5221(5) 0.0654(10) Uani 0.502(5) 1 d P . 1
H9A H 0.7378 0.2894 0.5684 0.078 Uiso 0.502(5) 1 calc PR A 1
H9B H 0.5960 0.2405 0.5538 0.078 Uiso 0.502(5) 1 calc PR A 1
C9' C 0.7836(11) 0.2770(3) 0.4882(5) 0.0654(10) Uani 0.498(5) 1 d P . 2
H9'A H 0.8920 0.2739 0.4513 0.078 Uiso 0.498(5) 1 calc PR A 2
H9'B H 0.8279 0.2962 0.5448 0.078 Uiso 0.498(5) 1 calc PR A 2
C11 C 0.3980(3) 0.66796(9) 0.24336(16) 0.0337(5) Uani 1 1 d . . .
C13 C 0.2995(4) 0.71640(10) 0.2350(2) 0.0461(6) Uani 1 1 d . . .
H13 H 0.1643 0.7166 0.2243 0.055 Uiso 1 1 calc R . .
C14 C 0.3992(4) 0.76437(11) 0.2422(2) 0.0554(7) Uani 1 1 d . . .
H14 H 0.3314 0.7965 0.2367 0.067 Uiso 1 1 calc R . .
C17 C 0.2843(3) 0.61719(9) 0.24871(16) 0.0329(5) Uani 1 1 d . . .
N1 N -0.0860(3) 0.49658(8) 0.33674(14) 0.0369(5) Uani 1 1 d . . .
N2 N 0.1615(4) 0.39169(9) 0.48390(16) 0.0569(7) Uani 1 1 d . . .
H2A H 0.1642 0.3847 0.5423 0.068 Uiso 1 1 calc R A .
O1 O 0.3115(3) 0.37690(9) 0.35575(15) 0.0645(6) Uani 1 1 d . . .
O2 O 0.3276(2) 0.58529(7) 0.31302(12) 0.0415(4) Uani 1 1 d . . .
O4 O 0.1355(2) 0.61038(7) 0.18789(11) 0.0365(4) Uani 1 1 d . . .
Cu1 Cu 0.0000 0.551747(15) 0.2500 0.03139(14) Uani 1 2 d S . .

loop_
_atom_site_aniso_label
_atom_site_aniso_U_11
_atom_site_aniso_U_22
_atom_site_aniso_U_33
_atom_site_aniso_U_23
_atom_site_aniso_U_13
_atom_site_aniso_U_12
C1 0.0433(14) 0.0468(15) 0.0537(17) -0.0021(13) 0.0142(12) -0.0044(12)
C2 0.0599(18) 0.0572(18) 0.064(2) -0.0018(15) 0.0324(16) -0.0118(15)
C3 0.084(2) 0.0454(16) 0.0441(16) 0.0029(13) 0.0248(16) -0.0132(15)
C4 0.0690(18) 0.0366(13) 0.0296(13) -0.0030(10) 0.0090(12) -0.0048(13)
C5 0.0466(14) 0.0404(14) 0.0346(13) 0.0008(10) 0.0094(11) 0.0001(11)
C6 0.074(2) 0.0358(14) 0.0447(17) -0.0009(12) -0.0080(14) 0.0001(13)
C7 0.094(3) 0.0523(19) 0.064(2) 0.0112(15) -0.0172(18) 0.0066(17)
C8 0.072(3) 0.051(2) 0.071(3) 0.0101(19) 0.0003(19) 0.011(2)
C8' 0.072(3) 0.051(2) 0.071(3) 0.0101(19) 0.0003(19) 0.011(2)
C9 0.072(3) 0.051(2) 0.071(3) 0.0101(19) 0.0003(19) 0.011(2)
C9' 0.072(3) 0.051(2) 0.071(3) 0.0101(19) 0.0003(19) 0.011(2)
C11 0.0319(12) 0.0356(12) 0.0336(12) 0.0005(10) 0.0034(9) 0.0003(9)
C13 0.0375(13) 0.0440(15) 0.0578(17) 0.0054(12) 0.0099(12) 0.0079(11)
C14 0.0629(17) 0.0365(15) 0.069(2) 0.0052(13) 0.0174(16) 0.0102(12)
C17 0.0269(11) 0.0390(13) 0.0338(13) -0.0021(10) 0.0076(9) 0.0005(9)
N1 0.0414(11) 0.0367(11) 0.0339(11) -0.0005(8) 0.0101(9) -0.0019(9)
N2 0.0898(19) 0.0475(14) 0.0326(12) 0.0092(10) 0.0031(12) 0.0069(13)
O1 0.0850(16) 0.0631(14) 0.0452(12) 0.0074(10) 0.0068(11) 0.0238(12)
O2 0.0389(9) 0.0455(10) 0.0397(10) 0.0096(8) 0.0022(8) -0.0031(8)
O4 0.0312(8) 0.0429(9) 0.0350(9) 0.0016(7) 0.0018(7) -0.0038(7)
Cu1 0.0296(2) 0.0343(2) 0.0307(2) 0.000 0.00547(15) 0.000

loop_
_atom_type_symbol
_atom_type_description
_atom_type_scat_dispersion_real
_atom_type_scat_dispersion_imag
_atom_type_scat_source
C C 0.0033 0.0016 'International Tables Vol C Tables 4.2.6.8 and 6.1.1.4'
H H 0.0000 0.0000 'International Tables Vol C Tables 4.2.6.8 and 6.1.1.4'
Cu Cu 0.3201 1.2651 'International Tables Vol C Tables 4.2.6.8 and 6.1.1.4'
N N 0.0061 0.0033 'International Tables Vol C Tables 4.2.6.8 and 6.1.1.4'
O O 0.0106 0.0060 'International Tables Vol C Tables 4.2.6.8 and 6.1.1.4'

loop_
_geom_angle_atom_site_label_1
_geom_angle_atom_site_label_2
_geom_angle_atom_site_label_3
_geom_angle
_geom_angle_site_symmetry_1
_geom_angle_site_symmetry_3
N1 C1 C2 120.9(3) . .
N1 C1 H1 119.6 . .
C2 C1 H1 119.6 . .
C1 C2 C3 120.3(3) . .
C1 C2 H2 119.8 . .
C3 C2 H2 119.8 . .
C2 C3 C4 119.3(3) . .
C2 C3 H3 120.3 . .
C4 C3 H3 120.3 . .
C3 C4 C5 117.6(3) . .
C3 C4 N2 120.1(3) . .
C5 C4 N2 122.2(3) . .
N1 C5 C4 122.6(2) . .
N1 C5 H5 118.7 . .
C4 C5 H5 118.7 . .
O1 C6 N2 122.2(3) . .
O1 C6 C7 123.6(3) . .
N2 C6 C7 114.2(3) . .
C8 C7 C6 118.6(5) . .
C8 C7 C8' 20.3(5) . .
C6 C7 C8' 108.9(4) . .
C8 C7 H7AA 107.7 . .
C6 C7 H7AA 107.7 . .
C8' C7 H7AA 95.9 . .
C8 C7 H7AB 107.7 . .
C6 C7 H7AB 107.7 . .
C8' C7 H7AB 127.7 . .
H7AA C7 H7AB 107.1 . .
C8 C7 H7BC 89.6 . .
C6 C7 H7BC 109.9 . .
C8' C7 H7BC 109.9 . .
H7AA C7 H7BC 123.2 . .
H7AB C7 H7BC 20.5 . .
C8 C7 H7BD 117.9 . .
C6 C7 H7BD 109.9 . .
C8' C7 H7BD 109.9 . .
H7AA C7 H7BD 16.7 . .
H7AB C7 H7BD 90.9 . .
H7BC C7 H7BD 108.3 . .
C7 C8 C9 110.6(7) . .
C7 C8 H8A 109.5 . .
C9 C8 H8A 109.5 . .
C7 C8 H8B 109.5 . .
C9 C8 H8B 109.5 . .
H8A C8 H8B 108.1 . .
C9' C8' C7 115.1(6) . .
C9' C8' H8'A 108.5 . .
C7 C8' H8'A 108.5 . .
C9' C8' H8'B 108.5 . .
C7 C8' H8'B 108.5 . .
H8'A C8' H8'B 107.5 . .
C9 C9 C8 112.4(8) 7_656 .
C9 C9 H9A 109.1 7_656 .
C8 C9 H9A 109.1 . .
C9 C9 H9B 109.1 7_656 .
C8 C9 H9B 109.1 . .
H9A C9 H9B 107.9 . .
C9' C9' C8' 110.0(7) 7_656 .
C9' C9' H9'A 109.7 7_656 .
C8' C9' H9'A 109.7 . .
C9' C9' H9'B 109.7 7_656 .
C8' C9' H9'B 109.7 . .
H9'A C9' H9'B 108.2 . .
C13 C11 C11 119.22(15) . 2_655
C13 C11 C17 119.3(2) . .
C11 C11 C17 121.16(12) 2_655 .
C14 C13 C11 121.0(2) . .
C14 C13 H13 119.5 . .
C11 C13 H13 119.5 . .
C13 C14 C14 119.74(16) . 2_655
C13 C14 H14 120.1 . .
C14 C14 H14 120.1 2_655 .
O2 C17 O4 122.4(2) . .
O2 C17 C11 120.0(2) . .
O4 C17 C11 117.4(2) . .
C5 N1 C1 119.2(2) . .
C5 N1 Cu1 116.72(16) . .
C1 N1 Cu1 123.55(18) . .
C6 N2 C4 125.0(2) . .
C6 N2 H2A 117.5 . .
C4 N2 H2A 117.5 . .
C17 O4 Cu1 99.69(14) . .
N1 Cu1 N1 92.67(12) 2 .
N1 Cu1 O4 166.41(7) 2 2
N1 Cu1 O4 92.18(8) . 2
N1 Cu1 O4 92.18(8) 2 .
N1 Cu1 O4 166.41(7) . .
O4 Cu1 O4 85.99(10) 2 .

loop_
_geom_bond_atom_site_label_1
_geom_bond_atom_site_label_2
_geom_bond_distance
_geom_bond_site_symmetry_2
C1 N1 1.349(3) .
C1 C2 1.373(4) .
C1 H1 0.9300 .
C2 C3 1.373(5) .
C2 H2 0.9300 .
C3 C4 1.388(4) .
C3 H3 0.9300 .
C4 C5 1.392(4) .
C4 N2 1.403(4) .
C5 N1 1.338(3) .
C5 H5 0.9300 .
C6 O1 1.205(3) .
C6 N2 1.365(4) .
C6 C7 1.509(4) .
C7 C8 1.315(9) .
C7 C8' 1.708(10) .
C7 H7AA 0.9700 .
C7 H7AB 0.9700 .
C7 H7BC 0.9700 .
C7 H7BD 0.9700 .
C8 C9 1.518(10) .
C8 H8A 0.9700 .
C8 H8B 0.9700 .
C8' C9' 1.593(10) .
C8' H8'A 0.9700 .
C8' H8'B 0.9700 .
C9 C9 1.498(15) 7_656
C9 H9A 0.9700 .
C9 H9B 0.9700 .
C9' C9' 1.479(14) 7_656
C9' H9'A 0.9700 .
C9' H9'B 0.9700 .
C11 C13 1.389(3) .
C11 C11 1.402(5) 2_655
C11 C17 1.500(3) .
C13 C14 1.382(4) .
C13 H13 0.9300 .
C14 C14 1.387(6) 2_655
C14 H14 0.9300 .
C17 O2 1.237(3) .
C17 O4 1.289(3) .
N1 Cu1 1.999(2) .
N2 H2A 0.8600 .
O4 Cu1 2.0055(16) .
Cu1 N1 1.999(2) 2
Cu1 O4 2.0054(16) 2

loop_
_geom_torsion_atom_site_label_1
_geom_torsion_atom_site_label_2
_geom_torsion_atom_site_label_3
_geom_torsion_atom_site_label_4
_geom_torsion
_geom_torsion_site_symmetry_1
_geom_torsion_site_symmetry_4
N1 C1 C2 C3 -0.8(5) . .
C1 C2 C3 C4 -1.5(5) . .
C2 C3 C4 C5 2.1(4) . .
C2 C3 C4 N2 -179.8(3) . .
C3 C4 C5 N1 -0.4(4) . .
N2 C4 C5 N1 -178.5(2) . .
O1 C6 C7 C8 -12.2(7) . .
N2 C6 C7 C8 168.3(5) . .
O1 C6 C7 C8' 7.3(5) . .
N2 C6 C7 C8' -172.2(4) . .
C6 C7 C8 C9 175.3(5) . .
C8' C7 C8 C9 110(2) . .
C8 C7 C8' C9' -68.5(17) . .
C6 C7 C8' C9' 169.2(5) . .
C7 C8 C9 C9 -171.2(9) . 7_656
C7 C8' C9' C9' 71.7(10) . 7_656
C11 C11 C13 C14 -1.9(5) 2_655 .
C17 C11 C13 C14 171.3(3) . .
C11 C13 C14 C14 0.3(6) . 2_655
C13 C11 C17 O2 -127.5(3) . .
C11 C11 C17 O2 45.6(4) 2_655 .
C13 C11 C17 O4 48.2(3) . .
C11 C11 C17 O4 -138.7(3) 2_655 .
C4 C5 N1 C1 -1.9(4) . .
C4 C5 N1 Cu1 170.16(19) . .
C2 C1 N1 C5 2.5(4) . .
C2 C1 N1 Cu1 -169.0(2) . .
O1 C6 N2 C4 3.6(5) . .
C7 C6 N2 C4 -176.9(3) . .
C3 C4 N2 C6 148.0(3) . .
C5 C4 N2 C6 -34.0(4) . .
O2 C17 O4 Cu1 12.3(3) . .
C11 C17 O4 Cu1 -163.29(16) . .
C5 N1 Cu1 N1 58.72(16) . 2
C1 N1 Cu1 N1 -129.6(2) . 2
C5 N1 Cu1 O4 -133.99(18) . 2
C1 N1 Cu1 O4 37.7(2) . 2
C5 N1 Cu1 O4 -52.1(4) . .
C1 N1 Cu1 O4 119.6(3) . .
C17 O4 Cu1 N1 -104.26(14) . 2
C17 O4 Cu1 N1 6.6(4) . .
C17 O4 Cu1 O4 89.23(14) . 2
